data_2104142
loop_
_publ_author_name
'Yashima, Masatomo'
'Ogisu, Kiyonori'
'Domen, Kazunari'

_publ_section_title
;
 Structure and electron density of oxysulfide Sm~2~Ti~2~S~2~O~4.9~, a
 visible-light-responsive photocatalyst
;
_journal_coeditor_code OG5028
_journal_issue 3
_journal_name_full 'Acta Crystallographica Section B'
_journal_page_first 291
_journal_page_last 298
_journal_paper_doi 10.1107/S0108768108007532
_journal_volume 64
_journal_year 2008
_chemical_formula_analytical 'O9.84 S4 Sm4 Ti4'
_chemical_formula_sum 'O9.84 S4 Sm4 Ti4'
_chemical_formula_weight 1078.61
_chemical_name_common 'samarium titanium oxysulfide'
_chemical_name_systematic
;
samarium titanium oxysulfide
;
_space_group_crystal_system tetragonal
_space_group_IT_number 139
_symmetry_space_group_name_Hall '-I 4 2'
_symmetry_space_group_name_H-M 'I 4/m m m'
_cell_angle_alpha 90
_cell_angle_beta 90
_cell_angle_gamma 90
_cell_formula_units_Z 1
_cell_length_a 3.82123(2)
_cell_length_b 3.82123(2)
_cell_length_c 22.96371(12)
_cell_measurement_temperature 298.7
_cell_volume 335.311(3)
_computing_cell_refinement 'RIETAN-2000 (Izumi and Ikeda, 2000)'
_computing_data_collection 'RIGAKU software (Toraya et al., 1996)'
_computing_molecular_graphics 'VESTA [Momma and Izumi (2006)]'
_computing_structure_refinement RIETAN-2000
_computing_structure_solution RIETAN-2000
_diffrn_ambient_temperature 298.7
_diffrn_measurement_device_type
;a multiple-detector system with Ge(111) analyzer crystals, Soller slits and
scintillation counters (Toraya et al., 1996)
;
_diffrn_radiation_monochromator 'Ge(111) analyzer crystals'
_diffrn_radiation_type synchrotron
_diffrn_radiation_wavelength 1.20643
_exptl_crystal_density_diffrn 5.341496
_exptl_crystal_density_method 'not measured'
_refine_ls_goodness_of_fit_all 1.56
_refine_ls_number_parameters 10
_refine_ls_number_reflns 274
_cod_data_source_file og5028.cif
_cod_data_source_block I
_cod_original_cell_volume 335.312(3)
_cod_database_code 2104142

loop_
_symmetry_equiv_pos_as_xyz
'x, y, z'
'-x, -y, -z'
'-x, -y, z'
'x, y, -z'
'-y, x, z'
'y, -x, -z'
'y, -x, z'
'-y, x, -z'
'-x, y, -z'
'x, -y, z'
'x, -y, -z'
'-x, y, z'
'y, x, -z'
'-y, -x, z'
'-y, -x, -z'
'y, x, z'
'x+1/2, y+1/2, z+1/2'
'-x+1/2, -y+1/2, -z+1/2'
'-x+1/2, -y+1/2, z+1/2'
'x+1/2, y+1/2, -z+1/2'
'-y+1/2, x+1/2, z+1/2'
'y+1/2, -x+1/2, -z+1/2'
'y+1/2, -x+1/2, z+1/2'
'-y+1/2, x+1/2, -z+1/2'
'-x+1/2, y+1/2, -z+1/2'
'x+1/2, -y+1/2, z+1/2'
'x+1/2, -y+1/2, -z+1/2'
'-x+1/2, y+1/2, z+1/2'
'y+1/2, x+1/2, -z+1/2'
'-y+1/2, -x+1/2, z+1/2'
'-y+1/2, -x+1/2, -z+1/2'
'y+1/2, x+1/2, z+1/2'

loop_
_atom_site_aniso_label
_atom_site_aniso_U_11
_atom_site_aniso_U_22
_atom_site_aniso_U_33
_atom_site_aniso_U_12
_atom_site_aniso_U_13
_atom_site_aniso_U_23
_atom_site_aniso_type_symbol
Sm 0.003202 0.003202 0.003202 0 0 0 Sm3+
Ti 0.003912 0.003912 0.003912 0 0 0 Ti4+
S 0.004564 0.004564 0.004564 0 0 0 S
O1 0.006700 0.006700 0.006700 0 0 0 O
O2 0.009267 0.009267 0.009267 0 0 0 O

loop_
_atom_site_type_symbol
_atom_site_label
_atom_site_fract_x
_atom_site_fract_y
_atom_site_fract_z
_atom_site_thermal_displace_type
_atom_site_occupancy
Sm3+ Sm 0 0 0.333820(10) Biso 1.0
Ti4+ Ti 0 0 0.07819(4) Biso 1.0
S S 0 0 0.20364(7) Biso 1.0
O O1 0 0.50000 0.09734(9) Biso 0.994(3)
O O2 0 0 0 Biso 0.944(12)

loop_
_atom_type_symbol
_atom_type_description
_atom_type_scat_dispersion_real
_atom_type_scat_dispersion_imag
_atom_type_scat_source
S S 0.245 0.347 'S. Sasaki (1989) KEK Report 88-14'
Sm3+ Sm3+ -1.454 8.274 'S. Sasaki (1989) KEK Report 88-14'
Ti4+ Ti4+ 0.342 1.171 'S. Sasaki (1989) KEK Report 88-14'
O2- O2- 0.029 0.019 'S. Sasaki (1989) KEK Report 88-14'
